data_7062931
loop_
_publ_author_name
'Korotina, Anna V.'
'Tolshchina, Svetlana G.'
'Gazizov, Denis A.'
'Steparuk, Alexander S.'
'Kim, Grigory A.'
'Demina, Nadezhda S.'
'Ganebnykh, Ilya N.'
'Slepukhin, Pavel A.'
'Aleksandrov, Alexey E.'
'Tameev, Alexey R.'
'Rusinov, Gennady L.'

_publ_section_title
;
 Novel helix-shape
 bis[1,2,4]triazolo[4,3-b:3&#x2032;,4&#x2032;-f][1,2,4,5]tetrazines:
 synthesis, optical and charge-transfer properties
;
_journal_issue 5
_journal_name_full 'New Journal of Chemistry'
_journal_page_first 1983
_journal_page_last 1991
_journal_paper_doi 10.1039/D3NJ05306G
_journal_volume 48
_journal_year 2024
_chemical_formula_moiety 'C20 H18 N8 O4, C6 H6 O2, 1(C3 H3)'
_chemical_formula_sum 'C29 H27 N8 O6'
_chemical_formula_weight 583.58
_space_group_crystal_system monoclinic
_space_group_IT_number 13
_space_group_name_Hall '-P 2yc'
_space_group_name_H-M_alt 'P 1 2/c 1'
_atom_sites_solution_hydrogens mixed
_atom_sites_solution_primary direct
_audit_creation_date 2023-10-17
_audit_creation_method
;
Olex2 1.3
(compiled 2020.11.12 svn.r5f609507 for OlexSys, GUI svn.r6408)
;
_audit_update_record
;
2023-10-17 deposited with the CCDC.	2023-12-27 downloaded from the CCDC.
;
_cell_angle_alpha 90
_cell_angle_beta 100.45(2)
_cell_angle_gamma 90
_cell_formula_units_Z 4
_cell_length_a 14.290(3)
_cell_length_b 7.870(3)
_cell_length_c 25.420(9)
_cell_measurement_reflns_used 1913
_cell_measurement_temperature 295(2)
_cell_measurement_theta_max 26.37
_cell_measurement_theta_min 2.71
_cell_volume 2811.4(16)
_computing_cell_refinement
;
CrysAlis RED, Oxford Diffraction Ltd.,
Version 1.171.29.9 (release 23-03-2006 CrysAlis171 .NET)
(compiled Mar 23 2006,23:39:28)
;
_computing_data_collection
;
CrysAlis CCD, Oxford Diffraction Ltd.,
Version 1.171.29.9 (release 23-03-2006 CrysAlis171 .NET)
(compiled Mar 23 2006,23:39:28)
;
_computing_data_reduction
;
CrysAlis RED, Oxford Diffraction Ltd.,
Version 1.171.29.9 (release 23-03-2006 CrysAlis171 .NET)
(compiled Mar 23 2006,23:39:28)
;
_computing_molecular_graphics 'Olex2 1.3 (Dolomanov et al., 2009)'
_computing_publication_material 'Olex2 1.3 (Dolomanov et al., 2009)'
_computing_structure_refinement 'SHELXL 2018/3 (Sheldrick, 2015)'
_computing_structure_solution 'SHELXS  (Sheldrick, 2008)'
_diffrn_ambient_temperature 295(2)
_diffrn_measured_fraction_theta_full 0.991
_diffrn_measured_fraction_theta_max 0.990
_diffrn_measurement_device_type 'multiwire proportional'
_diffrn_measurement_method 'phi and omega scans'
_diffrn_radiation_monochromator graphite
_diffrn_radiation_type MoK\a
_diffrn_radiation_wavelength 0.71073
_diffrn_reflns_av_R_equivalents 0.0688
_diffrn_reflns_av_unetI/netI 0.1484
_diffrn_reflns_Laue_measured_fraction_full 0.991
_diffrn_reflns_Laue_measured_fraction_max 0.990
_diffrn_reflns_limit_h_max 17
_diffrn_reflns_limit_h_min -17
_diffrn_reflns_limit_k_max 9
_diffrn_reflns_limit_k_min -6
_diffrn_reflns_limit_l_max 31
_diffrn_reflns_limit_l_min -31
_diffrn_reflns_number 17062
_diffrn_reflns_point_group_measured_fraction_full 0.991
_diffrn_reflns_point_group_measured_fraction_max 0.990
_diffrn_reflns_theta_full 25.242
_diffrn_reflns_theta_max 26.375
_diffrn_reflns_theta_min 2.713
_exptl_absorpt_coefficient_mu 0.100
_exptl_absorpt_correction_T_max 1.19410
_exptl_absorpt_correction_T_min 0.86097
_exptl_absorpt_correction_type none
_exptl_absorpt_process_details
;
CrysAlis RED, Oxford Diffraction Ltd.,
Version 1.171.29.9 (release 23-03-2006 CrysAlis171 .NET)
(compiled Mar 23 2006,23:39:28)
Empirical absorption correction using spherical harmonics,
 implemented in SCALE3 ABSPACK scaling algorithm.
;
_exptl_crystal_colour brown
_exptl_crystal_colour_primary brown
_exptl_crystal_density_diffrn 1.379
_exptl_crystal_density_method 'not measured'
_exptl_crystal_description prism
_exptl_crystal_F_000 1220
_exptl_crystal_size_max 0.35
_exptl_crystal_size_mid 0.3
_exptl_crystal_size_min 0.25
_refine_diff_density_max 0.174
_refine_diff_density_min -0.147
_refine_diff_density_rms 0.036
_refine_ls_extinction_method none
_refine_ls_goodness_of_fit_ref 0.886
_refine_ls_hydrogen_treatment constr
_refine_ls_matrix_type full
_refine_ls_number_parameters 416
_refine_ls_number_reflns 5705
_refine_ls_number_restraints 50
_refine_ls_restrained_S_all 0.889
_refine_ls_R_factor_all 0.1729
_refine_ls_R_factor_gt 0.0436
_refine_ls_shift/su_max 0.001
_refine_ls_shift/su_mean 0.000
_refine_ls_structure_factor_coef Fsqd
_refine_ls_weighting_details 'w=1/[\s^2^(Fo^2^)+(0.0050P)^2^] where P=(Fo^2^+2Fc^2^)/3'
_refine_ls_weighting_scheme calc
_refine_ls_wR_factor_gt 0.0453
_refine_ls_wR_factor_ref 0.0505
_reflns_Friedel_coverage 0.000
_reflns_number_gt 1913
_reflns_number_total 5705
_reflns_threshold_expression 'I > 2\s(I)'
_cod_data_source_file d3nj05306g2.cif
_cod_data_source_block dc
_cod_depositor_comments 'Adding full bibliography for 7062930--7062931.cif.'
_cod_original_cell_volume 2811.2(17)
_cod_database_code 7062931
_shelx_shelxl_version_number 2018/3
_shelx_space_group_comment
;
The symmetry employed for this shelxl refinement is uniquely defined
by the following loop, which should always be used as a source of
symmetry information in preference to the above space-group names.
They are only intended as comments.
;
_olex2_refinement_description
;
1. Fixed Uiso
 At 1.2 times of:
  All C(H) groups, All O(H) groups
 At 1.5 times of:
  All C(H,H,H) groups
2. Restrained distances
 C23-C24
 1.43 with sigma of 0.02
 C7S-C7S_$1
 1.43 with sigma of 0.02
 C8S-C8S_$1
 1.43 with sigma of 0.02
 C22-C21
 1.43 with sigma of 0.02
 C9S-C7S
 1.43 with sigma of 0.02
 C9S-C8S
 1.43 with sigma of 0.02
 C22-C23
 1.43 with sigma of 0.02
 C7S-C9S
 1.43 with sigma of 0.02
3. Uiso/Uaniso restraints and constraints
Uanis(C21) \\sim Ueq, Uanis(C7S) \\sim Ueq, Uanis(C22) \\sim Ueq, Uanis(C9S)
\\sim Ueq, Uanis(C23) \\sim Ueq, Uanis(C8S) \\sim Ueq, Uanis(C24) \\sim Ueq:
with sigma of 0.01 and sigma for terminal atoms of 0.02
4. Others
 Fixed Sof: C7S(0.6) H7S(0.6) C8S(0.6) H8S(0.6) C9S(0.6) H9S(0.6) C21(0.2)
 H21(0.2) C22(0.4) H22(0.4) C24(0.2) H24(0.2) C23(0.4) H23(0.4)
5.a Riding coordinates:
 O4(H5), O5(H6)
5.b Me refined with riding coordinates:
 C17(H17A,H17B,H17C), C18(H18A,H18B,H18C), C19(H19A,H19B,H19C), C20(H20A,H20B,
 H20C)
5.c Aromatic/amide H refined with riding coordinates:
 C2S(H2S), C4S(H4S), C5S(H5S), C6S(H6S), C8(H8), C9(H9), C10(H10), C14(H14),
 C15(H15), C16(H16), C7S(H7S), C8S(H8S), C9S(H9S), C21(H21), C22(H22), C24(H24),
  C23(H23)
;
_olex2_submission_special_instructions 'No special instructions were received'

loop_
_space_group_symop_operation_xyz
'x, y, z'
'-x, y, -z+1/2'
'-x, -y, -z'
'x, -y, z-1/2'

loop_
_atom_site_label
_atom_site_type_symbol
_atom_site_fract_x
_atom_site_fract_y
_atom_site_fract_z
_atom_site_U_iso_or_equiv
_atom_site_adp_type
_atom_site_occupancy
_atom_site_site_symmetry_order
_atom_site_calc_flag
_atom_site_refinement_flags_posn
_atom_site_refinement_flags_adp
_atom_site_refinement_flags_occupancy
_atom_site_disorder_assembly
_atom_site_disorder_group
O1 O 0.62361(11) 0.6660(2) 0.07638(6) 0.0642(5) Uani 1 1 d . . . . .
N1 N 0.9199(2) 0.0819(3) -0.07001(10) 0.0795(8) Uani 1 1 d . . . . .
C1 C 0.8317(2) 0.0925(3) -0.05506(12) 0.0611(8) Uani 1 1 d . . . . .
O2 O 0.74337(10) 0.51196(18) 0.01892(6) 0.0548(4) Uani 1 1 d . . . . .
C2S C 0.7590(2) 0.6244(4) -0.15057(9) 0.0651(8) Uani 1 1 d . . . . .
H2S H 0.803217 0.703951 -0.134468 0.078 Uiso 1 1 calc R U . . .
N2 N 0.98867(19) 0.1658(3) -0.04265(12) 0.0860(8) Uani 1 1 d . . . . .
C2 C 0.9755(2) 0.2502(4) 0.00219(14) 0.0665(9) Uani 1 1 d . . . . .
O3 O 0.79716(11) 0.05379(19) 0.09228(6) 0.0568(5) Uani 1 1 d . . . . .
N3 N 1.04206(17) 0.3236(3) 0.03574(12) 0.0828(8) Uani 1 1 d . . . . .
C3 C 0.9123(2) 0.3184(3) 0.07157(12) 0.0537(7) Uani 1 1 d . . . . .
C3S C 0.7861(2) 0.4610(4) -0.15907(11) 0.0744(9) Uani 1 1 d . . . . .
O4 O 0.69702(12) 0.0671(2) 0.17293(7) 0.0748(5) Uani 1 1 d . . . . .
H5 H 0.674507 0.891529 -0.144173 0.090 Uiso 1 1 d R U . . .
N4 N 1.00195(17) 0.3670(3) 0.07855(9) 0.0707(7) Uani 1 1 d . . . . .
C4 C 0.71738(19) 0.1749(3) -0.01359(10) 0.0472(6) Uani 1 1 d . . . . .
C4S C 0.7224(3) 0.3431(3) -0.18348(12) 0.0896(10) Uani 1 1 d . . . . .
H4S H 0.741546 0.232895 -0.189432 0.108 Uiso 1 1 calc R U . . .
O5 O 0.63308(12) 0.8266(2) -0.15855(6) 0.0935(6) Uani 1 1 d . . . . .
H6 H 0.915627 0.492483 -0.123444 0.112 Uiso 1 1 d R U . . .
N5 N 0.7519(2) 0.0312(2) -0.08141(9) 0.0687(7) Uani 1 1 d . . . . .
C5 C 0.85481(17) 0.3316(3) 0.11254(10) 0.0515(7) Uani 1 1 d . . . . .
C5S C 0.6296(3) 0.3918(5) -0.19889(11) 0.0948(11) Uani 1 1 d . . . . .
H5S H 0.585494 0.312638 -0.215302 0.114 Uiso 1 1 calc R U . . .
N6 N 0.68110(15) 0.0828(2) -0.05556(9) 0.0631(6) Uani 1 1 d . . . . .
C6 C 0.80040(18) 0.1935(3) 0.12397(10) 0.0514(7) Uani 1 1 d . . . . .
O6 O 0.87756(15) 0.4093(2) -0.14350(8) 0.1218(8) Uani 1 1 d . . . . .
C6S C 0.5997(2) 0.5531(5) -0.19095(11) 0.0815(9) Uani 1 1 d . . . . .
H6S H 0.536363 0.583996 -0.202009 0.098 Uiso 1 1 calc R U . . .
N7 N 0.81385(17) 0.1824(2) -0.01175(8) 0.0490(5) Uani 1 1 d . . . . .
C1S C 0.6650(3) 0.6679(4) -0.16638(10) 0.0656(8) Uani 1 1 d . . . . .
C7 C 0.74875(18) 0.2063(4) 0.16546(10) 0.0587(7) Uani 1 1 d . . . . .
N8 N 0.89221(16) 0.2483(2) 0.02212(9) 0.0516(6) Uani 1 1 d . . . . .
C8 C 0.75474(19) 0.3546(4) 0.19531(10) 0.0737(8) Uani 1 1 d . . . . .
H8 H 0.720856 0.364161 0.223140 0.088 Uiso 1 1 calc R U . . .
C9 C 0.8105(2) 0.4881(3) 0.18408(11) 0.0721(9) Uani 1 1 d . . . . .
H9 H 0.813776 0.587295 0.204192 0.086 Uiso 1 1 calc R U . . .
C10 C 0.86096(18) 0.4749(3) 0.14358(11) 0.0619(8) Uani 1 1 d . . . . .
H10 H 0.899906 0.564104 0.136959 0.074 Uiso 1 1 calc R U . . .
C11 C 0.65859(17) 0.2553(3) 0.02011(9) 0.0484(7) Uani 1 1 d . . . . .
C12 C 0.66908(17) 0.4256(3) 0.03329(9) 0.0476(7) Uani 1 1 d . . . . .
C13 C 0.60778(18) 0.5010(3) 0.06358(10) 0.0546(7) Uani 1 1 d . . . . .
C14 C 0.53753(17) 0.4027(4) 0.07902(9) 0.0628(8) Uani 1 1 d . . . . .
H14 H 0.496005 0.451783 0.098873 0.075 Uiso 1 1 calc R U . . .
C15 C 0.52761(17) 0.2324(3) 0.06555(10) 0.0621(8) Uani 1 1 d . . . . .
H15 H 0.480565 0.167276 0.076755 0.075 Uiso 1 1 calc R U . . .
C16 C 0.58733(18) 0.1612(3) 0.03577(9) 0.0582(7) Uani 1 1 d . . . . .
H16 H 0.579893 0.047511 0.025877 0.070 Uiso 1 1 calc R U . . .
C17 C 0.56618(18) 0.7423(3) 0.10960(9) 0.0898(9) Uani 1 1 d . . . . .
H17A H 0.584385 0.859043 0.115707 0.135 Uiso 1 1 calc R U . . .
H17B H 0.500606 0.736351 0.092479 0.135 Uiso 1 1 calc R U . . .
H17C H 0.574542 0.683207 0.143171 0.135 Uiso 1 1 calc R U . . .
C18 C 0.72248(15) 0.6543(3) -0.01506(9) 0.0748(8) Uani 1 1 d . . . . .
H18A H 0.780681 0.702883 -0.021964 0.112 Uiso 1 1 calc R U . . .
H18B H 0.683815 0.619374 -0.048197 0.112 Uiso 1 1 calc R U . . .
H18C H 0.688734 0.737437 0.001903 0.112 Uiso 1 1 calc R U . . .
C19 C 0.83274(16) -0.1007(3) 0.11773(9) 0.0754(8) Uani 1 1 d . . . . .
H19A H 0.826945 -0.190205 0.091680 0.113 Uiso 1 1 calc R U . . .
H19B H 0.898473 -0.086451 0.133731 0.113 Uiso 1 1 calc R U . . .
H19C H 0.796750 -0.129396 0.144905 0.113 Uiso 1 1 calc R U . . .
C20 C 0.6456(2) 0.0721(3) 0.21526(11) 0.1236(12) Uani 1 1 d . . . . .
H20A H 0.612054 -0.033080 0.216469 0.185 Uiso 1 1 calc R U . . .
H20B H 0.688880 0.088487 0.248453 0.185 Uiso 1 1 calc R U . . .
H20C H 0.600917 0.164289 0.209682 0.185 Uiso 1 1 calc R U . . .
C7S C 0.9706(7) 0.1489(11) -0.2313(4) 0.098(4) Uani 0.6 1 d D U P A 1
H7S H 0.950254 0.250737 -0.218587 0.118 Uiso 0.6 1 calc R U P A 1
C8S C 0.9706(6) -0.1642(12) -0.2308(3) 0.089(3) Uani 0.6 1 d D U P A 1
H8S H 0.951201 -0.266410 -0.217901 0.107 Uiso 0.6 1 calc R U P A 1
C9S C 0.9411(8) -0.0112(9) -0.2121(5) 0.092(3) Uani 0.6 1 d D U P A 1
H9S H 0.901611 -0.011980 -0.186761 0.110 Uiso 0.6 1 calc R U P A 1
C21 C 1.000000 0.173(3) -0.250000 0.084(8) Uani 0.4 2 d DS TU P B 2
H21 H 1.000001 0.290877 -0.249999 0.101 Uiso 0.4 2 calc R U P B 2
C22 C 0.9512(10) 0.0818(13) -0.2189(6) 0.068(4) Uani 0.4 1 d D U P B 2
H22 H 0.915483 0.141450 -0.197825 0.082 Uiso 0.4 1 calc R U P B 2
C24 C 1.000000 -0.180(3) -0.250000 0.091(9) Uani 0.4 2 d DS TU P B 2
H24 H 0.999998 -0.297685 -0.250001 0.109 Uiso 0.4 2 calc R U P B 2
C23 C 0.9505(14) -0.0928(16) -0.2161(8) 0.096(6) Uani 0.4 1 d D U P B 2
H23 H 0.918579 -0.149928 -0.192618 0.116 Uiso 0.4 1 calc R U P B 2

loop_
_atom_site_aniso_label
_atom_site_aniso_U_11
_atom_site_aniso_U_22
_atom_site_aniso_U_33
_atom_site_aniso_U_23
_atom_site_aniso_U_13
_atom_site_aniso_U_12
O1 0.0743(14) 0.0494(12) 0.0753(13) -0.0156(10) 0.0305(10) -0.0015(10)
N1 0.090(3) 0.0785(19) 0.081(2) 0.0000(14) 0.0449(18) 0.0235(16)
C1 0.074(3) 0.058(2) 0.056(2) 0.0069(16) 0.025(2) 0.0164(19)
O2 0.0380(11) 0.0494(11) 0.0799(13) 0.0135(9) 0.0181(9) 0.0005(8)
C2S 0.055(2) 0.079(2) 0.061(2) -0.0047(16) 0.0093(17) -0.0077(17)
N2 0.074(2) 0.091(2) 0.102(3) 0.0128(18) 0.0434(19) 0.0176(16)
C2 0.053(3) 0.074(2) 0.079(3) 0.0125(19) 0.030(2) 0.0150(18)
O3 0.0801(14) 0.0362(10) 0.0544(12) -0.0023(10) 0.0130(9) -0.0006(9)
N3 0.0499(19) 0.098(2) 0.104(2) 0.0122(17) 0.0215(18) 0.0052(15)
C3 0.041(2) 0.0535(18) 0.064(2) 0.0053(17) 0.0019(18) 0.0014(15)
C3S 0.059(2) 0.077(2) 0.082(2) 0.0023(19) -0.0023(19) -0.003(2)
O4 0.0891(16) 0.0671(13) 0.0780(14) -0.0060(11) 0.0410(11) -0.0165(11)
N4 0.0406(18) 0.0795(18) 0.091(2) 0.0093(14) 0.0082(15) -0.0028(13)
C4 0.045(2) 0.0483(17) 0.049(2) -0.0019(14) 0.0117(16) -0.0020(15)
C4S 0.086(3) 0.072(2) 0.103(3) -0.0076(19) -0.004(2) -0.020(2)
O5 0.0754(15) 0.1236(16) 0.0780(15) -0.0334(13) 0.0046(11) 0.0157(13)
N5 0.086(2) 0.0621(16) 0.0607(18) -0.0041(12) 0.0197(17) 0.0091(15)
C5 0.0469(19) 0.0499(18) 0.055(2) -0.0047(17) 0.0032(15) -0.0023(15)
C5S 0.081(3) 0.114(3) 0.085(3) -0.011(2) 0.005(2) -0.035(2)
N6 0.0742(19) 0.0614(15) 0.0541(17) -0.0116(13) 0.0129(14) -0.0005(13)
C6 0.0510(19) 0.049(2) 0.052(2) -0.0004(16) 0.0036(15) 0.0027(15)
O6 0.0806(17) 0.0884(14) 0.177(2) -0.0239(13) -0.0300(16) 0.0095(13)
C6S 0.057(2) 0.126(3) 0.059(2) -0.017(2) 0.0036(17) -0.011(2)
N7 0.0521(18) 0.0511(14) 0.0467(16) -0.0029(11) 0.0165(14) 0.0059(13)
C1S 0.069(3) 0.084(2) 0.045(2) -0.0155(17) 0.0140(18) 0.006(2)
C7 0.063(2) 0.061(2) 0.052(2) 0.0008(17) 0.0114(16) 0.0008(16)
N8 0.0408(17) 0.0552(15) 0.0609(18) 0.0009(13) 0.0149(15) 0.0046(11)
C8 0.093(2) 0.074(2) 0.057(2) -0.0118(18) 0.0208(17) 0.0087(18)
C9 0.091(3) 0.050(2) 0.074(2) -0.0119(16) 0.0110(19) -0.0032(17)
C10 0.061(2) 0.0462(19) 0.076(2) -0.0050(17) 0.0038(17) -0.0023(14)
C11 0.0407(19) 0.0533(19) 0.0510(18) -0.0092(15) 0.0077(14) -0.0050(15)
C12 0.0330(18) 0.056(2) 0.0547(19) 0.0008(15) 0.0102(14) -0.0014(15)
C13 0.049(2) 0.057(2) 0.060(2) -0.0025(16) 0.0163(15) 0.0041(16)
C14 0.043(2) 0.080(2) 0.068(2) -0.0058(17) 0.0178(15) -0.0015(16)
C15 0.049(2) 0.061(2) 0.079(2) -0.0055(16) 0.0223(15) -0.0135(15)
C16 0.0487(19) 0.0591(18) 0.067(2) -0.0075(15) 0.0107(15) -0.0149(16)
C17 0.107(3) 0.074(2) 0.097(2) -0.0207(17) 0.0423(19) 0.0157(17)
C18 0.065(2) 0.080(2) 0.083(2) 0.0387(17) 0.0213(16) 0.0083(15)
C19 0.085(2) 0.0538(18) 0.091(2) 0.0083(15) 0.0242(17) 0.0164(15)
C20 0.175(4) 0.108(3) 0.113(3) -0.006(2) 0.094(3) -0.033(2)
C7S 0.096(7) 0.123(8) 0.074(6) 0.021(5) 0.012(5) -0.025(5)
C8S 0.090(7) 0.108(7) 0.066(6) -0.004(5) 0.010(5) -0.003(5)
C9S 0.094(6) 0.079(7) 0.099(6) -0.007(7) 0.006(4) -0.004(7)
C21 0.069(10) 0.098(10) 0.081(11) 0.000 -0.001(8) 0.000
C22 0.076(7) 0.052(8) 0.074(8) -0.004(7) 0.009(5) 0.000(7)
C24 0.086(11) 0.099(10) 0.091(12) 0.000 0.023(8) 0.000
C23 0.083(8) 0.095(10) 0.111(9) -0.007(8) 0.019(6) 0.002(8)

loop_
_atom_type_symbol
_atom_type_description
_atom_type_scat_dispersion_real
_atom_type_scat_dispersion_imag
_atom_type_scat_source
C C 0.0033 0.0016 'International Tables Vol C Tables 4.2.6.8 and 6.1.1.4'
H H 0.0000 0.0000 'International Tables Vol C Tables 4.2.6.8 and 6.1.1.4'
N N 0.0061 0.0033 'International Tables Vol C Tables 4.2.6.8 and 6.1.1.4'
O O 0.0106 0.0060 'International Tables Vol C Tables 4.2.6.8 and 6.1.1.4'

loop_
_geom_angle_atom_site_label_1
_geom_angle_atom_site_label_2
_geom_angle_atom_site_label_3
_geom_angle
_geom_angle_site_symmetry_1
_geom_angle_site_symmetry_3
_geom_angle_publ_flag
C13 O1 C17 117.59(19) . . ?
N2 N1 C1 117.9(3) . . ?
N5 C1 N1 126.3(3) . . ?
N5 C1 N7 109.2(3) . . ?
N7 C1 N1 124.3(3) . . ?
C12 O2 C18 118.03(18) . . ?
C3S C2S H2S 120.8 . . ?
C3S C2S C1S 118.5(3) . . ?
C1S C2S H2S 120.8 . . ?
N1 N2 C2 119.8(3) . . ?
N2 C2 N8 124.3(3) . . ?
N3 C2 N2 125.0(3) . . ?
N3 C2 N8 110.1(3) . . ?
C6 O3 C19 116.72(18) . . ?
C2 N3 N4 105.9(3) . . ?
N4 C3 C5 123.3(3) . . ?
N4 C3 N8 106.3(2) . . ?
N8 C3 C5 130.2(3) . . ?
C4S C3S C2S 121.6(3) . . ?
O6 C3S C2S 121.3(3) . . ?
O6 C3S C4S 117.1(3) . . ?
C7 O4 C20 117.3(2) . . ?
C3 N4 N3 111.0(2) . . ?
N6 C4 N7 107.3(2) . . ?
N6 C4 C11 122.3(3) . . ?
N7 C4 C11 130.3(3) . . ?
C3S C4S H4S 121.0 . . ?
C5S C4S C3S 118.1(3) . . ?
C5S C4S H4S 121.0 . . ?
C1S O5 H5 113.9 . . ?
C1 N5 N6 107.4(2) . . ?
C6 C5 C3 120.4(3) . . ?
C10 C5 C3 119.3(3) . . ?
C10 C5 C6 120.0(2) . . ?
C4S C5S H5S 118.9 . . ?
C6S C5S C4S 122.1(3) . . ?
C6S C5S H5S 118.9 . . ?
C4 N6 N5 109.7(2) . . ?
O3 C6 C5 117.8(2) . . ?
O3 C6 C7 122.7(2) . . ?
C7 C6 C5 119.4(2) . . ?
C3S O6 H6 112.4 . . ?
C5S C6S H6S 120.8 . . ?
C5S C6S C1S 118.4(3) . . ?
C1S C6S H6S 120.8 . . ?
C1 N7 C4 106.4(2) . . ?
C1 N7 N8 116.5(2) . . ?
C4 N7 N8 137.0(2) . . ?
O5 C1S C2S 121.6(3) . . ?
O5 C1S C6S 117.1(3) . . ?
C6S C1S C2S 121.3(3) . . ?
O4 C7 C6 115.1(2) . . ?
O4 C7 C8 125.8(3) . . ?
C8 C7 C6 119.1(3) . . ?
C2 N8 N7 115.5(3) . . ?
C3 N8 C2 106.6(2) . . ?
C3 N8 N7 137.9(2) . . ?
C7 C8 H8 119.7 . . ?
C9 C8 C7 120.6(3) . . ?
C9 C8 H8 119.7 . . ?
C8 C9 H9 119.9 . . ?
C10 C9 C8 120.2(3) . . ?
C10 C9 H9 119.9 . . ?
C5 C10 H10 119.7 . . ?
C9 C10 C5 120.7(3) . . ?
C9 C10 H10 119.7 . . ?
C12 C11 C4 121.2(2) . . ?
C16 C11 C4 118.3(2) . . ?
C16 C11 C12 120.4(2) . . ?
O2 C12 C11 118.2(2) . . ?
O2 C12 C13 122.1(2) . . ?
C11 C12 C13 119.5(2) . . ?
O1 C13 C12 116.5(2) . . ?
O1 C13 C14 124.8(2) . . ?
C14 C13 C12 118.7(2) . . ?
C13 C14 H14 119.3 . . ?
C13 C14 C15 121.3(2) . . ?
C15 C14 H14 119.3 . . ?
C14 C15 H15 120.3 . . ?
C16 C15 C14 119.3(2) . . ?
C16 C15 H15 120.3 . . ?
C11 C16 H16 119.6 . . ?
C15 C16 C11 120.8(2) . . ?
C15 C16 H16 119.6 . . ?
O1 C17 H17A 109.5 . . ?
O1 C17 H17B 109.5 . . ?
O1 C17 H17C 109.5 . . ?
H17A C17 H17B 109.5 . . ?
H17A C17 H17C 109.5 . . ?
H17B C17 H17C 109.5 . . ?
O2 C18 H18A 109.5 . . ?
O2 C18 H18B 109.5 . . ?
O2 C18 H18C 109.5 . . ?
H18A C18 H18B 109.5 . . ?
H18A C18 H18C 109.5 . . ?
H18B C18 H18C 109.5 . . ?
O3 C19 H19A 109.5 . . ?
O3 C19 H19B 109.5 . . ?
O3 C19 H19C 109.5 . . ?
H19A C19 H19B 109.5 . . ?
H19A C19 H19C 109.5 . . ?
H19B C19 H19C 109.5 . . ?
O4 C20 H20A 109.5 . . ?
O4 C20 H20B 109.5 . . ?
O4 C20 H20C 109.5 . . ?
H20A C20 H20B 109.5 . . ?
H20A C20 H20C 109.5 . . ?
H20B C20 H20C 109.5 . . ?
C7S C7S H7S 120.5 2_754 . ?
C7S C7S C9S 119.1(6) 2_754 . ?
C9S C7S H7S 120.5 . . ?
C8S C8S H8S 120.1 2_754 . ?
C9S C8S C8S 119.8(6) . 2_754 ?
C9S C8S H8S 120.1 . . ?
C7S C9S H9S 119.4 . . ?
C8S C9S C7S 121.1(11) . . ?
C8S C9S H9S 119.4 . . ?
C22 C21 H21 122.0 . . ?
C22 C21 H21 122.0 2_754 . ?
C22 C21 C22 116(2) 2_754 . ?
C21 C22 H22 117.7 . . ?
C21 C22 C23 124.6(16) . . ?
C23 C22 H22 117.7 . . ?
C23 C24 H24 119.4 2_754 . ?
C23 C24 H24 119.4 . . ?
C23 C24 C23 121(3) 2_754 . ?
C22 C23 C24 116.7(19) . . ?
C22 C23 H23 121.6 . . ?
C24 C23 H23 121.6 . . ?

loop_
_geom_bond_atom_site_label_1
_geom_bond_atom_site_label_2
_geom_bond_distance
_geom_bond_site_symmetry_2
_geom_bond_publ_flag
O1 C13 1.348(2) . ?
O1 C17 1.414(2) . ?
N1 C1 1.383(3) . ?
N1 N2 1.280(3) . ?
C1 N5 1.306(3) . ?
C1 N7 1.371(3) . ?
O2 C12 1.365(2) . ?
O2 C18 1.413(2) . ?
C2S H2S 0.9300 . ?
C2S C3S 1.372(3) . ?
C2S C1S 1.373(3) . ?
N2 C2 1.361(3) . ?
C2 N3 1.293(3) . ?
C2 N8 1.376(3) . ?
O3 C6 1.359(2) . ?
O3 C19 1.427(2) . ?
N3 N4 1.362(3) . ?
C3 N4 1.317(3) . ?
C3 C5 1.443(3) . ?
C3 N8 1.355(3) . ?
C3S C4S 1.368(3) . ?
C3S O6 1.357(3) . ?
O4 C7 1.354(3) . ?
O4 C20 1.409(2) . ?
C4 N6 1.316(2) . ?
C4 N7 1.372(3) . ?
C4 C11 1.450(3) . ?
C4S H4S 0.9300 . ?
C4S C5S 1.367(3) . ?
O5 H5 0.8165 . ?
O5 C1S 1.357(3) . ?
N5 N6 1.364(3) . ?
C5 C6 1.397(3) . ?
C5 C10 1.370(3) . ?
C5S H5S 0.9300 . ?
C5S C6S 1.366(3) . ?
C6 C7 1.396(3) . ?
O6 H6 0.9399 . ?
C6S H6S 0.9300 . ?
C6S C1S 1.366(3) . ?
N7 N8 1.384(2) . ?
C7 C8 1.386(3) . ?
C8 H8 0.9300 . ?
C8 C9 1.380(3) . ?
C9 H9 0.9300 . ?
C9 C10 1.363(3) . ?
C10 H10 0.9300 . ?
C11 C12 1.383(3) . ?
C11 C16 1.375(3) . ?
C12 C13 1.399(3) . ?
C13 C14 1.380(3) . ?
C14 H14 0.9300 . ?
C14 C15 1.384(3) . ?
C15 H15 0.9300 . ?
C15 C16 1.360(3) . ?
C16 H16 0.9300 . ?
C17 H17A 0.9600 . ?
C17 H17B 0.9600 . ?
C17 H17C 0.9600 . ?
C18 H18A 0.9600 . ?
C18 H18B 0.9600 . ?
C18 H18C 0.9600 . ?
C19 H19A 0.9600 . ?
C19 H19B 0.9600 . ?
C19 H19C 0.9600 . ?
C20 H20A 0.9600 . ?
C20 H20B 0.9600 . ?
C20 H20C 0.9600 . ?
C7S C7S 1.380(13) 2_754 ?
C7S H7S 0.9300 . ?
C7S C9S 1.441(10) . ?
C8S C8S 1.399(14) 2_754 ?
C8S H8S 0.9300 . ?
C8S C9S 1.388(11) . ?
C9S H9S 0.9300 . ?
C21 H21 0.9300 . ?
C21 C22 1.351(14) 2_754 ?
C21 C22 1.351(14) . ?
C22 H22 0.9300 . ?
C22 C23 1.376(15) . ?
C24 H24 0.9300 . ?
C24 C23 1.390(16) . ?
C24 C23 1.390(16) 2_754 ?
C23 H23 0.9300 . ?

loop_
_geom_torsion_atom_site_label_1
_geom_torsion_atom_site_label_2
_geom_torsion_atom_site_label_3
_geom_torsion_atom_site_label_4
_geom_torsion
_geom_torsion_site_symmetry_1
_geom_torsion_site_symmetry_2
_geom_torsion_site_symmetry_3
_geom_torsion_site_symmetry_4
_geom_torsion_publ_flag
O1 C13 C14 C15 -178.1(2) . . . . ?
N1 C1 N5 N6 -174.5(2) . . . . ?
N1 C1 N7 C4 174.3(2) . . . . ?
N1 C1 N7 N8 -8.1(3) . . . . ?
N1 N2 C2 N3 172.4(3) . . . . ?
N1 N2 C2 N8 2.1(4) . . . . ?
C1 N1 N2 C2 5.4(4) . . . . ?
C1 N5 N6 C4 -0.1(3) . . . . ?
C1 N7 N8 C2 14.5(3) . . . . ?
C1 N7 N8 C3 -167.1(3) . . . . ?
O2 C12 C13 O1 2.3(4) . . . . ?
O2 C12 C13 C14 -176.5(2) . . . . ?
C2S C3S C4S C5S -0.7(5) . . . . ?
N2 N1 C1 N5 172.1(3) . . . . ?
N2 N1 C1 N7 -2.3(4) . . . . ?
N2 C2 N3 N4 -170.2(2) . . . . ?
N2 C2 N8 C3 168.7(2) . . . . ?
N2 C2 N8 N7 -12.5(4) . . . . ?
C2 N3 N4 C3 0.9(3) . . . . ?
O3 C6 C7 O4 1.8(4) . . . . ?
O3 C6 C7 C8 -178.9(2) . . . . ?
N3 C2 N8 C3 -2.8(3) . . . . ?
N3 C2 N8 N7 176.0(2) . . . . ?
C3 C5 C6 O3 -5.7(3) . . . . ?
C3 C5 C6 C7 177.0(2) . . . . ?
C3 C5 C10 C9 -177.2(3) . . . . ?
C3S C2S C1S O5 179.1(2) . . . . ?
C3S C2S C1S C6S -1.2(4) . . . . ?
C3S C4S C5S C6S 0.4(5) . . . . ?
O4 C7 C8 C9 179.6(3) . . . . ?
N4 C3 C5 C6 -132.2(3) . . . . ?
N4 C3 C5 C10 41.6(4) . . . . ?
N4 C3 N8 C2 3.3(3) . . . . ?
N4 C3 N8 N7 -175.2(2) . . . . ?
C4 N7 N8 C2 -168.9(2) . . . . ?
C4 N7 N8 C3 9.5(4) . . . . ?
C4 C11 C12 O2 -7.4(3) . . . . ?
C4 C11 C12 C13 176.7(2) . . . . ?
C4 C11 C16 C15 -177.3(2) . . . . ?
C4S C5S C6S C1S -0.6(5) . . . . ?
N5 C1 N7 C4 -1.0(3) . . . . ?
N5 C1 N7 N8 176.63(19) . . . . ?
C5 C3 N4 N3 173.4(2) . . . . ?
C5 C3 N8 C2 -172.4(3) . . . . ?
C5 C3 N8 N7 9.1(5) . . . . ?
C5 C6 C7 O4 179.0(2) . . . . ?
C5 C6 C7 C8 -1.7(4) . . . . ?
C5S C6S C1S C2S 0.9(4) . . . . ?
C5S C6S C1S O5 -179.4(2) . . . . ?
N6 C4 N7 C1 0.9(2) . . . . ?
N6 C4 N7 N8 -176.0(2) . . . . ?
N6 C4 C11 C12 -129.8(2) . . . . ?
N6 C4 C11 C16 45.8(3) . . . . ?
C6 C5 C10 C9 -3.3(4) . . . . ?
C6 C7 C8 C9 0.3(4) . . . . ?
O6 C3S C4S C5S 179.2(3) . . . . ?
N7 C1 N5 N6 0.7(3) . . . . ?
N7 C4 N6 N5 -0.5(3) . . . . ?
N7 C4 C11 C12 46.5(4) . . . . ?
N7 C4 C11 C16 -138.0(3) . . . . ?
C1S C2S C3S C4S 1.1(4) . . . . ?
C1S C2S C3S O6 -178.8(3) . . . . ?
C7 C8 C9 C10 -0.4(4) . . . . ?
N8 C2 N3 N4 1.2(3) . . . . ?
N8 C3 N4 N3 -2.7(3) . . . . ?
N8 C3 C5 C6 42.8(4) . . . . ?
N8 C3 C5 C10 -143.3(3) . . . . ?
C8 C9 C10 C5 1.9(4) . . . . ?
C10 C5 C6 O3 -179.5(2) . . . . ?
C10 C5 C6 C7 3.2(4) . . . . ?
C11 C4 N6 N5 176.5(2) . . . . ?
C11 C4 N7 C1 -175.8(2) . . . . ?
C11 C4 N7 N8 7.3(4) . . . . ?
C11 C12 C13 O1 178.10(19) . . . . ?
C11 C12 C13 C14 -0.7(4) . . . . ?
C12 C11 C16 C15 -1.7(4) . . . . ?
C12 C13 C14 C15 0.6(4) . . . . ?
C13 C14 C15 C16 -1.1(4) . . . . ?
C14 C15 C16 C11 1.6(4) . . . . ?
C16 C11 C12 O2 177.2(2) . . . . ?
C16 C11 C12 C13 1.2(3) . . . . ?
C17 O1 C13 C12 -176.4(2) . . . . ?
C17 O1 C13 C14 2.3(3) . . . . ?
C18 O2 C12 C11 120.6(2) . . . . ?
C18 O2 C12 C13 -63.5(3) . . . . ?
C19 O3 C6 C5 118.9(2) . . . . ?
C19 O3 C6 C7 -63.9(3) . . . . ?
C20 O4 C7 C6 178.4(2) . . . . ?
C20 O4 C7 C8 -0.9(4) . . . . ?
C7S C7S C9S C8S 0(2) 2_754 . . . ?
C8S C8S C9S C7S -0.4(19) 2_754 . . . ?
C21 C22 C23 C24 -3(3) . . . . ?
C22 C21 C22 C23 1.8(14) 2_754 . . . ?
C23 C24 C23 C22 1.6(13) 2_754 . . . ?
